data_7054005
loop_
_publ_author_name
'Maldonado-Dom\'inguez, Mauricio'
'Arcos-Ramos, Rafael'
'Romero, Margarita'
'Flores-P\'erez, Blas'
'Farf\'an, Norberto'
'Santillan, Rosa'
'Lacroix, Pascal G.'
'Malfant, Isabelle'

_publ_section_title
;
 The amide bridge in donor--acceptor systems: delocalization depends on
 push--pull stress
;
_journal_issue 1
_journal_name_full 'New Journal of Chemistry'
_journal_page_first 260
_journal_paper_doi 10.1039/c3nj01176c
_journal_volume 38
_journal_year 2014
_chemical_compound_source 'synthesis as described'
_chemical_formula_moiety 'C20 H19 N3 O5'
_chemical_formula_sum 'C20 H19 N3 O5'
_chemical_formula_weight 381.38
_chemical_name_common 'Compound X'
_chemical_name_systematic
;
 ?
;
_space_group_crystal_system triclinic
_space_group_IT_number 2
_space_group_name_Hall '-P 1'
_space_group_name_H-M_alt 'P -1'
_symmetry_space_group_name_Hall '-P 1'
_symmetry_space_group_name_H-M 'P -1'
_atom_sites_solution_hydrogens geom
_atom_sites_solution_primary direct
_atom_sites_solution_secondary difmap
_audit_conform_dict_location ftp://ftp.iucr.org/pub/cif_core.dic
_audit_conform_dict_name cif_core.dic
_audit_conform_dict_version 2.4
_audit_creation_date 2012-06-07T18:26:19-00:00
_audit_creation_method 'WinGX routine CIF_UPDATE'
_cell_angle_alpha 98.1690(21)
_cell_angle_beta 99.3016(19)
_cell_angle_gamma 92.6732(19)
_cell_formula_units_Z 2
_cell_length_a 4.94270(20)
_cell_length_b 12.55740(40)
_cell_length_c 14.66120(50)
_cell_measurement_reflns_used 20580
_cell_measurement_temperature 298(2)
_cell_measurement_theta_max 27.485
_cell_measurement_theta_min 2.91
_cell_measurement_wavelength 0.71073
_cell_volume 886.65(6)
_computing_cell_refinement 'HKL Scalepack (Otwinowski & Minor 1997)'
_computing_data_collection 'Collect (Bruker AXS BV, 1997-2004)'
_computing_data_reduction 'HKL Denzo and Scalepack (Otwinowski & Minor 1997)'
_computing_molecular_graphics 'Ortep-3 for Windows (Farrugia, 1997)'
_computing_publication_material 'WinGX publication routines (Farrugia, 1999)'
_computing_structure_refinement 'SHELXL-97 (Sheldrick, 2008)'
_computing_structure_solution 'SIR2004 (Giacovazzo et al, 2004)'
_diffrn_ambient_temperature 298(2)
_diffrn_detector 'CCD plate'
_diffrn_detector_area_resol_mean 9
_diffrn_measured_fraction_theta_full 0.988
_diffrn_measured_fraction_theta_max 0.948
_diffrn_measurement_device '95mm CCD camera on \k-goniostat'
_diffrn_measurement_device_type KappaCCD
_diffrn_measurement_method 'CCD rotation images, thick slices'
_diffrn_orient_matrix_type 'by Bruker AXS Collect from scalepack cell'
_diffrn_orient_matrix_UB_11 -0.502386E-1
_diffrn_orient_matrix_UB_12 -0.264198E-1
_diffrn_orient_matrix_UB_13 0.566929E-1
_diffrn_orient_matrix_UB_21 -0.146605
_diffrn_orient_matrix_UB_22 -0.510823E-1
_diffrn_orient_matrix_UB_23 -0.406378E-1
_diffrn_orient_matrix_UB_31 0.135012
_diffrn_orient_matrix_UB_32 -0.565502E-1
_diffrn_orient_matrix_UB_33 -0.49167E-2
_diffrn_radiation_monochromator graphite
_diffrn_radiation_probe x-ray
_diffrn_radiation_type MoK\a
_diffrn_radiation_wavelength 0.71073
_diffrn_reflns_av_R_equivalents 0.0461
_diffrn_reflns_av_unetI/netI 0.0282
_diffrn_reflns_limit_h_max 6
_diffrn_reflns_limit_h_min -5
_diffrn_reflns_limit_k_max 15
_diffrn_reflns_limit_k_min -15
_diffrn_reflns_limit_l_max 18
_diffrn_reflns_limit_l_min -18
_diffrn_reflns_number 20268
_diffrn_reflns_reduction_process
;
 Scaled and merged with Sortav
 R.H. Blessing, (1987) Cryst. Rev. 1, 3-58
 R.H. Blessing, (1989) J. Appl. Cryst. 22, 396-397
;
_diffrn_reflns_theta_full 25
_diffrn_reflns_theta_max 26.64
_diffrn_reflns_theta_min 4.01
_diffrn_source 'Enraf Nonius FR590'
_exptl_absorpt_coefficient_mu 0.104
_exptl_absorpt_correction_T_max 1.0103
_exptl_absorpt_correction_T_min 0.9557
_exptl_absorpt_correction_type multi-scan
_exptl_absorpt_process_details
;
        [c.f. r.h. blessing, acta cryst. (1995), a51, 33-38]
;
_exptl_crystal_colour colourless
_exptl_crystal_density_diffrn 1.429
_exptl_crystal_density_method 'not measured'
_exptl_crystal_description block
_exptl_crystal_F_000 400
_exptl_crystal_size_max 0.325
_exptl_crystal_size_mid 0.175
_exptl_crystal_size_min 0.075
_refine_diff_density_max 0.205
_refine_diff_density_min -0.19
_refine_diff_density_rms 0.034
_refine_ls_extinction_method none
_refine_ls_goodness_of_fit_ref 1.045
_refine_ls_hydrogen_treatment mixed
_refine_ls_matrix_type full
_refine_ls_number_parameters 259
_refine_ls_number_reflns 3543
_refine_ls_number_restraints 0
_refine_ls_restrained_S_all 1.045
_refine_ls_R_factor_all 0.0658
_refine_ls_R_factor_gt 0.0482
_refine_ls_shift/su_max 0.001
_refine_ls_shift/su_mean 0
_refine_ls_structure_factor_coef Fsqd
_refine_ls_weighting_details 'calc w=1/[\s^2^(Fo^2^)+(0.0693P)^2^+0.1585P] where P=(Fo^2^+2Fc^2^)/3'
_refine_ls_weighting_scheme calc
_refine_ls_wR_factor_gt 0.1198
_refine_ls_wR_factor_ref 0.1323
_reflns_number_gt 2737
_reflns_number_total 3543
_reflns_threshold_expression >2\s(I)
_cod_data_source_file c3nj01176c.txt
_cod_data_source_block san623
_cod_original_cell_volume 886.647(55)
_cod_database_code 7054005

loop_
_space_group_symop_operation_xyz
'x, y, z'
'-x, -y, -z'

loop_
_atom_site_label
_atom_site_type_symbol
_atom_site_fract_x
_atom_site_fract_y
_atom_site_fract_z
_atom_site_U_iso_or_equiv
_atom_site_adp_type
_atom_site_occupancy
_atom_site_symmetry_multiplicity
_atom_site_calc_flag
_atom_site_refinement_flags
O1 O 0.0470(2) 0.14962(8) 0.85254(7) 0.0434(3) Uani 1 1 d .
N1 N 0.7472(3) 0.20920(11) 1.06960(9) 0.0435(3) Uani 1 1 d .
O2 O 0.3911(2) 0.08017(9) 0.93291(8) 0.0542(3) Uani 1 1 d .
O3 O 0.6685(2) 0.38740(9) 1.08486(8) 0.0580(3) Uani 1 1 d .
N2 N -0.7178(3) 0.27406(11) 0.66451(9) 0.0464(3) Uani 1 1 d .
N3 N 1.6574(3) 0.19032(14) 1.34965(10) 0.0582(4) Uani 1 1 d .
O4 O 1.7419(3) 0.27118(13) 1.40612(10) 0.0784(4) Uani 1 1 d .
O5 O 1.7601(3) 0.10445(14) 1.35205(11) 0.0915(5) Uani 1 1 d .
C2 C 0.3622(3) 0.27051(11) 0.96984(10) 0.0376(3) Uani 1 1 d .
C4 C -0.0198(3) 0.33907(11) 0.87514(9) 0.0373(3) Uani 1 1 d .
C3 C 0.2169(3) 0.35414(12) 0.94480(10) 0.0385(3) Uani 1 1 d .
H3 H 0.2758 0.4237 0.9746 0.046 Uiso 1 1 calc R
C7 C -0.4905(3) 0.29399(12) 0.73269(10) 0.0392(3) Uani 1 1 d .
C8 C -0.3300(3) 0.21054(12) 0.76010(10) 0.0400(3) Uani 1 1 d .
H8 H -0.3773 0.1397 0.7316 0.048 Uiso 1 1 calc R
C5 C -0.1828(3) 0.42149(12) 0.84771(10) 0.0414(3) Uani 1 1 d .
H5 H -0.1346 0.4921 0.8768 0.05 Uiso 1 1 calc R
C9 C -0.1030(3) 0.23448(11) 0.82930(10) 0.0371(3) Uani 1 1 d .
C10 C 0.6047(3) 0.29475(12) 1.04629(10) 0.0404(3) Uani 1 1 d .
C1 C 0.2792(3) 0.16249(12) 0.92075(10) 0.0396(3) Uani 1 1 d .
C11 C 0.9739(3) 0.20980(12) 1.14051(10) 0.0395(3) Uani 1 1 d .
C6 C -0.4092(3) 0.40093(13) 0.77973(10) 0.0435(4) Uani 1 1 d .
H6 H -0.5128 0.4575 0.7637 0.052 Uiso 1 1 calc R
C16 C 1.1134(3) 0.11629(12) 1.14107(11) 0.0482(4) Uani 1 1 d .
H16 H 1.0546 0.0574 1.0948 0.058 Uiso 1 1 calc R
C13 C 1.2886(4) 0.29102(14) 1.27776(11) 0.0525(4) Uani 1 1 d .
H13 H 1.3501 0.3497 1.324 0.063 Uiso 1 1 calc R
C15 C 1.3374(3) 0.10929(13) 1.20897(12) 0.0511(4) Uani 1 1 d .
H15 H 1.4297 0.0464 1.2088 0.061 Uiso 1 1 calc R
C14 C 1.4215(3) 0.19709(13) 1.27688(11) 0.0459(4) Uani 1 1 d .
C12 C 1.0640(3) 0.29808(13) 1.20997(11) 0.0496(4) Uani 1 1 d .
H12 H 0.9731 0.3613 1.2106 0.06 Uiso 1 1 calc R
C19 C -0.8590(3) 0.36276(15) 0.62756(12) 0.0569(4) Uani 1 1 d .
H19A H -0.8922 0.4147 0.6795 0.068 Uiso 1 1 calc R
H19B H -1.0362 0.3346 0.5914 0.068 Uiso 1 1 calc R
C17 C -0.8127(3) 0.16489(14) 0.61871(12) 0.0530(4) Uani 1 1 d .
H17A H -1.0101 0.162 0.5986 0.064 Uiso 1 1 calc R
H17B H -0.7768 0.1159 0.6641 0.064 Uiso 1 1 calc R
C18 C -0.6812(4) 0.12606(18) 0.53570(14) 0.0705(6) Uani 1 1 d .
H18A H -0.7268 0.1708 0.4883 0.106 Uiso 1 1 calc R
H18B H -0.7474 0.0528 0.5113 0.106 Uiso 1 1 calc R
H18C H -0.4853 0.1298 0.5545 0.106 Uiso 1 1 calc R
C20 C -0.7000(5) 0.42003(18) 0.56652(14) 0.0740(6) Uani 1 1 d .
H20A H -0.5187 0.443 0.6001 0.111 Uiso 1 1 calc R
H20B H -0.7933 0.4818 0.5501 0.111 Uiso 1 1 calc R
H20C H -0.6874 0.3717 0.5107 0.111 Uiso 1 1 calc R
H1 H 0.685(4) 0.1478(16) 1.0376(14) 0.061(5) Uiso 1 1 d .

loop_
_atom_site_aniso_label
_atom_site_aniso_U_11
_atom_site_aniso_U_22
_atom_site_aniso_U_33
_atom_site_aniso_U_23
_atom_site_aniso_U_13
_atom_site_aniso_U_12
O1 0.0437(6) 0.0367(5) 0.0445(6) 0.0028(4) -0.0053(5) 0.0004(4)
N1 0.0432(7) 0.0397(7) 0.0425(7) 0.0045(6) -0.0044(5) -0.0037(6)
O2 0.0567(7) 0.0394(6) 0.0588(7) 0.0050(5) -0.0112(5) 0.0037(5)
O3 0.0600(7) 0.0419(6) 0.0605(7) -0.0005(5) -0.0161(6) -0.0008(5)
N2 0.0371(7) 0.0541(8) 0.0447(7) 0.0057(6) -0.0005(5) 0.0022(6)
N3 0.0502(8) 0.0741(10) 0.0480(8) 0.0147(7) -0.0028(7) 0.0013(8)
O4 0.0692(9) 0.0933(11) 0.0577(8) -0.0026(7) -0.0193(7) -0.0021(8)
O5 0.0863(11) 0.0886(11) 0.0890(11) 0.0170(9) -0.0261(9) 0.0269(9)
C2 0.0378(7) 0.0392(8) 0.0347(7) 0.0055(6) 0.0048(6) -0.0021(6)
C4 0.0376(7) 0.0394(7) 0.0343(7) 0.0041(6) 0.0063(6) -0.0010(6)
C3 0.0395(8) 0.0376(7) 0.0363(7) 0.0011(6) 0.0063(6) -0.0031(6)
C7 0.0332(7) 0.0483(8) 0.0359(7) 0.0056(6) 0.0066(6) 0.0003(6)
C8 0.0389(8) 0.0404(8) 0.0381(7) 0.0026(6) 0.0036(6) -0.0040(6)
C5 0.0442(8) 0.0379(7) 0.0402(8) 0.0012(6) 0.0061(6) 0.0023(6)
C9 0.0373(7) 0.0372(7) 0.0365(7) 0.0049(6) 0.0062(6) 0.0016(6)
C10 0.0406(8) 0.0408(8) 0.0379(7) 0.0059(6) 0.0025(6) -0.0030(6)
C1 0.0390(8) 0.0400(8) 0.0376(7) 0.0061(6) 0.0009(6) -0.0014(6)
C11 0.0388(8) 0.0412(8) 0.0373(7) 0.0086(6) 0.0030(6) -0.0055(6)
C6 0.0418(8) 0.0459(8) 0.0432(8) 0.0073(6) 0.0071(6) 0.0073(6)
C16 0.0529(9) 0.0385(8) 0.0481(9) 0.0042(7) -0.0030(7) -0.0033(7)
C13 0.0597(10) 0.0490(9) 0.0420(8) 0.0000(7) -0.0042(7) -0.0025(8)
C15 0.0522(9) 0.0450(9) 0.0538(9) 0.0092(7) 0.0003(7) 0.0054(7)
C14 0.0406(8) 0.0567(9) 0.0392(8) 0.0123(7) 0.0001(6) -0.0019(7)
C12 0.0561(9) 0.0445(9) 0.0427(8) 0.0020(7) -0.0043(7) 0.0060(7)
C19 0.0420(9) 0.0694(11) 0.0550(10) 0.0076(8) -0.0049(7) 0.0119(8)
C17 0.0355(8) 0.0610(10) 0.0556(10) -0.0004(8) -0.0028(7) -0.0025(7)
C18 0.0551(11) 0.0799(13) 0.0671(12) -0.0130(10) 0.0040(9) 0.0049(10)
C20 0.0828(14) 0.0772(13) 0.0626(12) 0.0242(10) 0.0008(10) 0.0122(11)

loop_
_atom_type_symbol
_atom_type_description
_atom_type_scat_dispersion_real
_atom_type_scat_dispersion_imag
_atom_type_scat_source
C C 0.0033 0.0016 'International Tables Vol C Tables 4.2.6.8 and 6.1.1.4'
H H 0 0 'International Tables Vol C Tables 4.2.6.8 and 6.1.1.4'
O O 0.0106 0.006 'International Tables Vol C Tables 4.2.6.8 and 6.1.1.4'
N N 0.0061 0.0033 'International Tables Vol C Tables 4.2.6.8 and 6.1.1.4'

loop_
_geom_angle_atom_site_label_1
_geom_angle_atom_site_label_2
_geom_angle_atom_site_label_3
_geom_angle
C9 O1 C1 122.83(11)
C10 N1 C11 127.79(13)
C10 N1 H1 115.1(13)
C11 N1 H1 117.1(13)
C7 N2 C17 121.75(13)
C7 N2 C19 120.86(13)
C17 N2 C19 117.08(13)
O5 N3 O4 122.73(15)
O5 N3 C14 118.63(16)
O4 N3 C14 118.64(16)
C3 C2 C1 119.24(13)
C3 C2 C10 118.01(13)
C1 C2 C10 122.75(13)
C9 C4 C5 116.53(13)
C9 C4 C3 118.41(13)
C5 C4 C3 125.06(13)
C2 C3 C4 122.23(13)
C2 C3 H3 118.9
C4 C3 H3 118.9
N2 C7 C8 121.68(13)
N2 C7 C6 120.75(14)
C8 C7 C6 117.57(13)
C9 C8 C7 119.62(13)
C9 C8 H8 120.2
C7 C8 H8 120.2
C6 C5 C4 121.86(14)
C6 C5 H5 119.1
C4 C5 H5 119.1
C8 C9 O1 116.95(12)
C8 C9 C4 123.31(14)
O1 C9 C4 119.74(12)
O3 C10 N1 123.00(14)
O3 C10 C2 120.33(14)
N1 C10 C2 116.66(12)
O2 C1 O1 115.27(12)
O2 C1 C2 127.24(13)
O1 C1 C2 117.49(13)
C16 C11 C12 119.08(14)
C16 C11 N1 117.23(13)
C12 C11 N1 123.69(14)
C5 C6 C7 121.11(14)
C5 C6 H6 119.4
C7 C6 H6 119.4
C15 C16 C11 121.17(14)
C15 C16 H16 119.4
C11 C16 H16 119.4
C14 C13 C12 119.93(15)
C14 C13 H13 120
C12 C13 H13 120
C14 C15 C16 118.70(15)
C14 C15 H15 120.7
C16 C15 H15 120.7
C15 C14 C13 121.44(14)
C15 C14 N3 119.18(15)
C13 C14 N3 119.37(15)
C13 C12 C11 119.67(15)
C13 C12 H12 120.2
C11 C12 H12 120.2
N2 C19 C20 113.51(15)
N2 C19 H19A 108.9
C20 C19 H19A 108.9
N2 C19 H19B 108.9
C20 C19 H19B 108.9
H19A C19 H19B 107.7
N2 C17 C18 114.42(15)
N2 C17 H17A 108.7
C18 C17 H17A 108.7
N2 C17 H17B 108.7
C18 C17 H17B 108.7
H17A C17 H17B 107.6
C17 C18 H18A 109.5
C17 C18 H18B 109.5
H18A C18 H18B 109.5
C17 C18 H18C 109.5
H18A C18 H18C 109.5
H18B C18 H18C 109.5
C19 C20 H20A 109.5
C19 C20 H20B 109.5
H20A C20 H20B 109.5
C19 C20 H20C 109.5
H20A C20 H20C 109.5
H20B C20 H20C 109.5

loop_
_geom_bond_atom_site_label_1
_geom_bond_atom_site_label_2
_geom_bond_distance
O1 C9 1.3771(17)
O1 C1 1.3819(17)
N1 C10 1.365(2)
N1 C11 1.3990(19)
N1 H1 0.86(2)
O2 C1 1.2166(18)
O3 C10 1.2223(17)
N2 C7 1.3653(18)
N2 C17 1.458(2)
N2 C19 1.464(2)
N3 O5 1.216(2)
N3 O4 1.225(2)
N3 C14 1.462(2)
C2 C3 1.359(2)
C2 C1 1.450(2)
C2 C10 1.490(2)
C4 C9 1.3983(19)
C4 C5 1.405(2)
C4 C3 1.409(2)
C3 H3 0.93
C7 C8 1.408(2)
C7 C6 1.427(2)
C8 C9 1.376(2)
C8 H8 0.93
C5 C6 1.361(2)
C5 H5 0.93
C11 C16 1.389(2)
C11 C12 1.397(2)
C6 H6 0.93
C16 C15 1.379(2)
C16 H16 0.93
C13 C14 1.376(2)
C13 C12 1.381(2)
C13 H13 0.93
C15 C14 1.375(2)
C15 H15 0.93
C12 H12 0.93
C19 C20 1.514(3)
C19 H19A 0.97
C19 H19B 0.97
C17 C18 1.503(3)
C17 H17A 0.97
C17 H17B 0.97
C18 H18A 0.96
C18 H18B 0.96
C18 H18C 0.96
C20 H20A 0.96
C20 H20B 0.96
C20 H20C 0.96

loop_
_geom_hbond_atom_site_label_D
_geom_hbond_atom_site_label_H
_geom_hbond_atom_site_label_A
_geom_hbond_distance_DH
_geom_hbond_distance_HA
_geom_hbond_distance_DA
_geom_hbond_angle_DHA
N1 H1 O2 0.86(2) 1.99(2) 2.7222(17) 141.8(18)

loop_
_geom_torsion_atom_site_label_1
_geom_torsion_atom_site_label_2
_geom_torsion_atom_site_label_3
_geom_torsion_atom_site_label_4
_geom_torsion
C1 C2 C3 C4 2.8(2)
C10 C2 C3 C4 -178.22(12)
C9 C4 C3 C2 -1.4(2)
C5 C4 C3 C2 178.28(14)
C17 N2 C7 C8 2.3(2)
C19 N2 C7 C8 -171.17(14)
C17 N2 C7 C6 -176.90(14)
C19 N2 C7 C6 9.7(2)
N2 C7 C8 C9 -179.84(13)
C6 C7 C8 C9 -0.7(2)
C9 C4 C5 C6 -0.3(2)
C3 C4 C5 C6 -179.99(13)
C7 C8 C9 O1 -179.47(12)
C7 C8 C9 C4 0.0(2)
C1 O1 C9 C8 -179.99(12)
C1 O1 C9 C4 0.6(2)
C5 C4 C9 C8 0.5(2)
C3 C4 C9 C8 -179.78(13)
C5 C4 C9 O1 179.97(12)
C3 C4 C9 O1 -0.4(2)
C11 N1 C10 O3 2.7(3)
C11 N1 C10 C2 -177.42(13)
C3 C2 C10 O3 0.2(2)
C1 C2 C10 O3 179.12(14)
C3 C2 C10 N1 -179.70(13)
C1 C2 C10 N1 -0.7(2)
C9 O1 C1 O2 -179.42(13)
C9 O1 C1 C2 0.9(2)
C3 C2 C1 O2 177.82(15)
C10 C2 C1 O2 -1.1(2)
C3 C2 C1 O1 -2.5(2)
C10 C2 C1 O1 178.56(12)
C10 N1 C11 C16 -169.42(15)
C10 N1 C11 C12 11.1(2)
C4 C5 C6 C7 -0.3(2)
N2 C7 C6 C5 -179.95(13)
C8 C7 C6 C5 0.9(2)
C12 C11 C16 C15 0.2(2)
N1 C11 C16 C15 -179.30(14)
C11 C16 C15 C14 0.1(2)
C16 C15 C14 C13 -0.5(3)
C16 C15 C14 N3 179.52(14)
C12 C13 C14 C15 0.7(3)
C12 C13 C14 N3 -179.38(15)
O5 N3 C14 C15 -5.4(2)
O4 N3 C14 C15 175.21(16)
O5 N3 C14 C13 174.66(17)
O4 N3 C14 C13 -4.8(2)
C14 C13 C12 C11 -0.3(3)
C16 C11 C12 C13 -0.1(2)
N1 C11 C12 C13 179.42(15)
C7 N2 C19 C20 71.7(2)
C17 N2 C19 C20 -101.99(18)
C7 N2 C17 C18 -86.93(19)
C19 N2 C17 C18 86.74(18)
